data_7240151
loop_
_publ_author_name
'Putra, Okky Dwichandra'
'Pettersen, Anna'
'Yonemochi, Etsuo'
'Uekusa, Hidehiro'

_publ_section_title
;
 Structural Origin of Physicochemical Properties Differences upon
 Dehydration and Polymorphic Transformation of Ciprofloxacin Hydrochloride
 Revealed by Structure Determination from Powder X-ray Diffraction Data
;
_journal_name_full CrystEngComm
_journal_paper_doi 10.1039/D0CE00261E
_journal_year 2020
_chemical_formula_moiety 'C17 H19 F N3 O3, 0.215(H4 O2), Cl, H2 O'
_chemical_formula_sum 'C17 H21.86 Cl F N3 O4.43'
_chemical_formula_weight 393.56
_chemical_name_common 'Ciprofloxacin Hydrochloride 1.43 Hydrate'
_chemical_name_systematic 'Ciprofloxacin Hydrochloride 1.43 Hydrate'
_space_group_crystal_system monoclinic
_space_group_IT_number 14
_space_group_name_Hall '-P 2yab'
_space_group_name_H-M_alt 'P 1 21/a 1'
_atom_sites_solution_hydrogens mixed
_audit_creation_method SHELXL-2014/7
_audit_update_record
;
2020-02-06 deposited with the CCDC.	2020-03-20 downloaded from the CCDC.
;
_cell_angle_alpha 90
_cell_angle_beta 90.7338(7)
_cell_angle_gamma 90
_cell_formula_units_Z 4
_cell_length_a 7.02521(13)
_cell_length_b 19.6681(4)
_cell_length_c 12.9331(2)
_cell_measurement_reflns_used 20568
_cell_measurement_temperature 173(2)
_cell_measurement_theta_max 68.206
_cell_measurement_theta_min 3.418
_cell_volume 1786.85(6)
_computing_cell_refinement RAPID-AUTO
_computing_data_collection RAPID-AUTO
_computing_data_reduction RAPID-AUTO
_computing_structure_refinement 'SHELXL-2014/7 (Sheldrick, 2014)'
_computing_structure_solution 'SHELXS-2013 (Sheldrick, 2013)'
_diffrn_ambient_temperature 173(2)
_diffrn_detector_area_resol_mean 10.0
_diffrn_measured_fraction_theta_full 0.991
_diffrn_measured_fraction_theta_max 0.991
_diffrn_measurement_device_type 'RIGAKU R-AXIS RAPID II'
_diffrn_measurement_method \w-scan
_diffrn_radiation_type CuK\a
_diffrn_radiation_wavelength 1.54186
_diffrn_reflns_av_R_equivalents 0.0302
_diffrn_reflns_av_unetI/netI 0.0174
_diffrn_reflns_Laue_measured_fraction_full 0.991
_diffrn_reflns_Laue_measured_fraction_max 0.991
_diffrn_reflns_limit_h_max 8
_diffrn_reflns_limit_h_min -8
_diffrn_reflns_limit_k_max 23
_diffrn_reflns_limit_k_min -22
_diffrn_reflns_limit_l_max 15
_diffrn_reflns_limit_l_min -15
_diffrn_reflns_number 20568
_diffrn_reflns_point_group_measured_fraction_full 0.991
_diffrn_reflns_point_group_measured_fraction_max 0.991
_diffrn_reflns_theta_full 67.686
_diffrn_reflns_theta_max 68.206
_diffrn_reflns_theta_min 3.418
_diffrn_source 'rotating anode X-ray'
_exptl_absorpt_coefficient_mu 2.271
_exptl_absorpt_correction_T_max 0.869
_exptl_absorpt_correction_T_min 0.657
_exptl_absorpt_correction_type multi-scan
_exptl_absorpt_process_details 'abscor, T.Higashi RIGAKU'
_exptl_crystal_colour colorless
_exptl_crystal_density_diffrn 1.463
_exptl_crystal_description needle
_exptl_crystal_F_000 825
_exptl_crystal_size_max 0.115
_exptl_crystal_size_mid 0.095
_exptl_crystal_size_min 0.062
_refine_diff_density_max 0.487
_refine_diff_density_min -0.373
_refine_diff_density_rms 0.056
_refine_ls_extinction_method none
_refine_ls_goodness_of_fit_ref 1.090
_refine_ls_hydrogen_treatment mixed
_refine_ls_matrix_type full
_refine_ls_number_parameters 268
_refine_ls_number_reflns 3247
_refine_ls_number_restraints 3
_refine_ls_restrained_S_all 1.090
_refine_ls_R_factor_all 0.0413
_refine_ls_R_factor_gt 0.0388
_refine_ls_shift/su_max 0.001
_refine_ls_shift/su_mean 0.000
_refine_ls_structure_factor_coef Fsqd
_refine_ls_weighting_details 'w=1/[\s^2^(Fo^2^)+(0.0597P)^2^+0.7477P] where P=(Fo^2^+2Fc^2^)/3'
_refine_ls_weighting_scheme calc
_refine_ls_wR_factor_gt 0.1040
_refine_ls_wR_factor_ref 0.1068
_reflns_Friedel_coverage 0.000
_reflns_number_gt 2976
_reflns_number_total 3247
_reflns_threshold_expression 'I > 2\s(I)'
_cod_data_source_file d0ce00261e2.cif
_cod_data_source_block shelx
_cod_original_sg_symbol_H-M 'P 21/a'
_cod_database_code 7240151
_shelx_shelxl_version_number 2014/7
_shelx_space_group_comment
; 
The symmetry employed for this shelxl refinement is uniquely defined 
by the following loop, which should always be used as a source of 
symmetry information in preference to the above space-group names. 
They are only intended as comments. 
;
_shelx_estimated_absorpt_t_min 0.780
_shelx_estimated_absorpt_t_max 0.872

loop_
_space_group_symop_operation_xyz
'x, y, z'
'-x+1/2, y+1/2, -z'
'-x, -y, -z'
'x-1/2, -y-1/2, z'

loop_
_atom_site_label
_atom_site_type_symbol
_atom_site_fract_x
_atom_site_fract_y
_atom_site_fract_z
_atom_site_U_iso_or_equiv
_atom_site_adp_type
_atom_site_occupancy
_atom_site_site_symmetry_order
_atom_site_calc_flag
_atom_site_refinement_flags_posn
_atom_site_refinement_flags_adp
_atom_site_refinement_flags_occupancy
_atom_site_disorder_assembly
_atom_site_disorder_group
H3 H 0.106(4) 0.1543(13) 1.067(2) 0.058(7) Uiso 1 1 d . . . . .
H10 H 0.403(3) 0.4203(11) 0.3374(15) 0.037(5) Uiso 1 1 d . . . . .
H18 H 0.575(3) 0.3881(10) 0.2996(17) 0.042(6) Uiso 1 1 d . . . . .
C1 C 0.1314(2) 0.26336(8) 1.00770(11) 0.0224(3) Uani 1 1 d . . . . .
C2 C 0.1846(2) 0.21568(7) 0.92971(11) 0.0219(3) Uani 1 1 d . . . . .
C3 C 0.23772(19) 0.24476(7) 0.83098(11) 0.0208(3) Uani 1 1 d . . . . .
C4 C 0.2419(2) 0.31581(7) 0.81665(11) 0.0206(3) Uani 1 1 d . . . . .
C5 C 0.1347(2) 0.33186(8) 0.98815(11) 0.0223(3) Uani 1 1 d . . . . .
H5 H 0.0957 0.3619 1.0413 0.027 Uiso 1 1 calc R U . . .
C6 C 0.2864(2) 0.20230(7) 0.74760(11) 0.0221(3) Uani 1 1 d . . . . .
H6 H 0.2841 0.1543 0.7552 0.026 Uiso 1 1 calc R U . . .
C7 C 0.3368(2) 0.23087(8) 0.65612(11) 0.0227(3) Uani 1 1 d . . . . .
C8 C 0.3429(2) 0.30191(8) 0.63939(11) 0.0226(3) Uani 1 1 d . . . . .
C9 C 0.2938(2) 0.34377(8) 0.72102(11) 0.0230(3) Uani 1 1 d . . . . .
H9 H 0.2952 0.3917 0.7123 0.028 Uiso 1 1 calc R U . . .
C10 C 0.0680(2) 0.24033(8) 1.11078(12) 0.0259(3) Uani 1 1 d . . . . .
C11 C 0.1836(2) 0.43245(7) 0.88331(12) 0.0251(3) Uani 1 1 d . . . . .
H11 H 0.0752 0.4503 0.8405 0.030 Uiso 1 1 calc R U . . .
C12 C 0.3692(2) 0.46956(8) 0.87401(13) 0.0313(4) Uani 1 1 d . . . . .
H12A H 0.3744 0.5085 0.8257 0.038 Uiso 1 1 calc R U . . .
H12B H 0.4880 0.4426 0.8794 0.038 Uiso 1 1 calc R U . . .
C13 C 0.2518(3) 0.47727(9) 0.96987(13) 0.0337(4) Uani 1 1 d . . . . .
H13A H 0.2986 0.4551 1.0340 0.040 Uiso 1 1 calc R U . . .
H13B H 0.1850 0.5210 0.9804 0.040 Uiso 1 1 calc R U . . .
C14 C 0.2886(2) 0.31203(8) 0.45307(11) 0.0275(3) Uani 1 1 d . . . . .
H14A H 0.1795 0.3439 0.4512 0.033 Uiso 1 1 calc R U . . .
H14B H 0.2380 0.2652 0.4575 0.033 Uiso 1 1 calc R U . . .
C15 C 0.4031(2) 0.31968(8) 0.35549(12) 0.0293(4) Uani 1 1 d . . . . .
H15A H 0.5029 0.2842 0.3538 0.035 Uiso 1 1 calc R U . . .
H15B H 0.3186 0.3132 0.2945 0.035 Uiso 1 1 calc R U . . .
C16 C 0.5992(2) 0.40629(9) 0.44768(12) 0.0314(4) Uani 1 1 d . . . . .
H16A H 0.6418 0.4542 0.4439 0.038 Uiso 1 1 calc R U . . .
H16B H 0.7136 0.3772 0.4548 0.038 Uiso 1 1 calc R U . . .
C17 C 0.4749(3) 0.39700(8) 0.54128(12) 0.0326(4) Uani 1 1 d . . . . .
H17A H 0.5482 0.4078 0.6051 0.039 Uiso 1 1 calc R U . . .
H17B H 0.3642 0.4281 0.5369 0.039 Uiso 1 1 calc R U . . .
F1 F 0.39053(13) 0.18982(5) 0.57756(7) 0.0289(2) Uani 1 1 d . . . . .
N1 N 0.4939(2) 0.38815(7) 0.35029(10) 0.0281(3) Uani 1 1 d . . . . .
N2 N 0.40967(19) 0.32646(7) 0.54443(9) 0.0263(3) Uani 1 1 d . . . . .
N3 N 0.18978(17) 0.35878(6) 0.89816(9) 0.0216(3) Uani 1 1 d . . . . .
O1 O 0.18616(16) 0.15206(5) 0.94530(8) 0.0282(3) Uani 1 1 d . . . . .
O2 O 0.06308(17) 0.17344(6) 1.12466(9) 0.0308(3) Uani 1 1 d . . . . .
O3 O 0.02165(18) 0.27920(6) 1.17913(9) 0.0361(3) Uani 1 1 d . . . . .
O4 O 0.8521(2) 0.40000(8) 0.25343(14) 0.0555(4) Uani 1 1 d . . . . .
H1 H 0.947(4) 0.4269(15) 0.272(2) 0.083 Uiso 1 1 d . U . . .
H2 H 0.905(4) 0.3635(17) 0.231(2) 0.083 Uiso 1 1 d . U . . .
O5 O 0.0614(6) 0.4575(2) 0.5299(3) 0.0677(11) Uani 0.43 1 d D . P . .
H4A H 0.036(11) 0.479(4) 0.474(3) 0.102 Uiso 0.43 1 d D U P . .
H4B H -0.017(9) 0.475(3) 0.573(4) 0.102 Uiso 0.43 1 d D U P . .
Cl1 Cl 0.19963(7) 0.49945(2) 0.29646(4) 0.04526(17) Uani 1 1 d . . . . .

loop_
_atom_site_aniso_label
_atom_site_aniso_U_11
_atom_site_aniso_U_22
_atom_site_aniso_U_33
_atom_site_aniso_U_23
_atom_site_aniso_U_13
_atom_site_aniso_U_12
C1 0.0186(7) 0.0281(8) 0.0205(7) 0.0020(6) -0.0019(5) -0.0007(6)
C2 0.0166(7) 0.0251(7) 0.0240(7) 0.0020(6) -0.0043(5) -0.0017(6)
C3 0.0157(7) 0.0253(7) 0.0212(7) 0.0007(6) -0.0028(5) -0.0012(5)
C4 0.0185(7) 0.0241(7) 0.0191(7) -0.0012(5) -0.0034(5) -0.0005(5)
C5 0.0199(7) 0.0277(8) 0.0194(7) -0.0011(6) -0.0012(5) 0.0003(6)
C6 0.0191(7) 0.0217(7) 0.0254(7) -0.0010(6) -0.0028(6) -0.0019(5)
C7 0.0211(7) 0.0264(8) 0.0206(7) -0.0055(6) -0.0009(5) -0.0016(6)
C8 0.0207(7) 0.0275(8) 0.0194(7) 0.0006(6) -0.0028(5) -0.0043(6)
C9 0.0235(8) 0.0233(7) 0.0221(7) 0.0012(6) -0.0027(6) -0.0017(6)
C10 0.0228(7) 0.0307(8) 0.0241(7) 0.0041(6) -0.0003(6) 0.0006(6)
C11 0.0286(8) 0.0211(7) 0.0257(7) 0.0011(6) 0.0002(6) 0.0025(6)
C12 0.0338(9) 0.0256(8) 0.0347(9) 0.0006(6) 0.0039(7) -0.0040(7)
C13 0.0428(10) 0.0264(8) 0.0319(8) -0.0052(6) 0.0041(7) -0.0032(7)
C14 0.0303(8) 0.0316(8) 0.0206(7) -0.0011(6) -0.0024(6) -0.0046(6)
C15 0.0347(9) 0.0325(8) 0.0206(7) -0.0013(6) -0.0005(6) 0.0018(7)
C16 0.0355(9) 0.0308(8) 0.0280(8) 0.0063(6) -0.0021(7) -0.0075(7)
C17 0.0469(10) 0.0279(9) 0.0230(7) -0.0012(6) 0.0010(7) -0.0112(7)
F1 0.0337(5) 0.0293(5) 0.0239(4) -0.0065(3) 0.0043(4) -0.0010(4)
N1 0.0301(7) 0.0327(7) 0.0216(6) 0.0059(5) 0.0039(6) 0.0048(6)
N2 0.0321(7) 0.0280(7) 0.0188(6) -0.0005(5) -0.0010(5) -0.0084(5)
N3 0.0222(6) 0.0223(6) 0.0202(6) 0.0005(5) -0.0007(5) 0.0005(5)
O1 0.0348(6) 0.0227(6) 0.0271(6) 0.0029(4) 0.0011(5) -0.0021(5)
O2 0.0369(6) 0.0298(6) 0.0258(6) 0.0062(5) 0.0051(5) 0.0009(5)
O3 0.0486(7) 0.0353(7) 0.0248(6) 0.0019(5) 0.0108(5) 0.0035(5)
O4 0.0327(7) 0.0502(9) 0.0841(11) -0.0297(8) 0.0120(7) -0.0073(6)
O5 0.063(2) 0.063(2) 0.077(3) 0.010(2) 0.028(2) 0.0184(19)
Cl1 0.0385(3) 0.0363(3) 0.0607(3) 0.00882(19) -0.0135(2) -0.00053(18)

loop_
_atom_type_symbol
_atom_type_description
_atom_type_scat_dispersion_real
_atom_type_scat_dispersion_imag
_atom_type_scat_source
C C 0.0181 0.0091 'International Tables Vol C Tables 4.2.6.8 and 6.1.1.4'
H H 0.0000 0.0000 'International Tables Vol C Tables 4.2.6.8 and 6.1.1.4'
F F 0.0727 0.0534 'International Tables Vol C Tables 4.2.6.8 and 6.1.1.4'
N N 0.0311 0.0180 'International Tables Vol C Tables 4.2.6.8 and 6.1.1.4'
O O 0.0492 0.0322 'International Tables Vol C Tables 4.2.6.8 and 6.1.1.4'
Cl Cl 0.3639 0.7018 'International Tables Vol C Tables 4.2.6.8 and 6.1.1.4'

loop_
_geom_angle_atom_site_label_1
_geom_angle_atom_site_label_2
_geom_angle_atom_site_label_3
_geom_angle
_geom_angle_site_symmetry_1
_geom_angle_site_symmetry_3
_geom_angle_publ_flag
C5 C1 C2 120.60(13) . . ?
C5 C1 C10 118.17(13) . . ?
C2 C1 C10 121.21(13) . . ?
O1 C2 C1 122.47(13) . . ?
O1 C2 C3 121.80(13) . . ?
C1 C2 C3 115.73(13) . . ?
C6 C3 C4 118.75(13) . . ?
C6 C3 C2 120.46(13) . . ?
C4 C3 C2 120.79(13) . . ?
N3 C4 C9 119.89(13) . . ?
N3 C4 C3 119.48(13) . . ?
C9 C4 C3 120.62(13) . . ?
N3 C5 C1 123.64(14) . . ?
N3 C5 H5 118.2 . . ?
C1 C5 H5 118.2 . . ?
C7 C6 C3 119.27(14) . . ?
C7 C6 H6 120.4 . . ?
C3 C6 H6 120.4 . . ?
F1 C7 C6 118.94(13) . . ?
F1 C7 C8 117.68(13) . . ?
C6 C7 C8 123.33(13) . . ?
C9 C8 N2 123.40(14) . . ?
C9 C8 C7 117.52(13) . . ?
N2 C8 C7 118.94(13) . . ?
C8 C9 C4 120.50(14) . . ?
C8 C9 H9 119.7 . . ?
C4 C9 H9 119.7 . . ?
O3 C10 O2 121.12(14) . . ?
O3 C10 C1 123.23(14) . . ?
O2 C10 C1 115.65(13) . . ?
N3 C11 C13 118.43(13) . . ?
N3 C11 C12 117.92(13) . . ?
C13 C11 C12 60.27(11) . . ?
N3 C11 H11 116.2 . . ?
C13 C11 H11 116.2 . . ?
C12 C11 H11 116.2 . . ?
C11 C12 C13 59.80(11) . . ?
C11 C12 H12A 117.8 . . ?
C13 C12 H12A 117.8 . . ?
C11 C12 H12B 117.8 . . ?
C13 C12 H12B 117.8 . . ?
H12A C12 H12B 114.9 . . ?
C11 C13 C12 59.93(10) . . ?
C11 C13 H13A 117.8 . . ?
C12 C13 H13A 117.8 . . ?
C11 C13 H13B 117.8 . . ?
C12 C13 H13B 117.8 . . ?
H13A C13 H13B 114.9 . . ?
N2 C14 C15 109.99(13) . . ?
N2 C14 H14A 109.7 . . ?
C15 C14 H14A 109.7 . . ?
N2 C14 H14B 109.7 . . ?
C15 C14 H14B 109.7 . . ?
H14A C14 H14B 108.2 . . ?
N1 C15 C14 111.08(13) . . ?
N1 C15 H15A 109.4 . . ?
C14 C15 H15A 109.4 . . ?
N1 C15 H15B 109.4 . . ?
C14 C15 H15B 109.4 . . ?
H15A C15 H15B 108.0 . . ?
N1 C16 C17 111.14(14) . . ?
N1 C16 H16A 109.4 . . ?
C17 C16 H16A 109.4 . . ?
N1 C16 H16B 109.4 . . ?
C17 C16 H16B 109.4 . . ?
H16A C16 H16B 108.0 . . ?
N2 C17 C16 108.74(13) . . ?
N2 C17 H17A 109.9 . . ?
C16 C17 H17A 109.9 . . ?
N2 C17 H17B 109.9 . . ?
C16 C17 H17B 109.9 . . ?
H17A C17 H17B 108.3 . . ?
C15 N1 C16 112.61(12) . . ?
C15 N1 H10 109.6(13) . . ?
C16 N1 H10 109.0(13) . . ?
C15 N1 H18 108.5(14) . . ?
C16 N1 H18 108.0(14) . . ?
H10 N1 H18 109.0(19) . . ?
C8 N2 C17 117.29(12) . . ?
C8 N2 C14 116.00(12) . . ?
C17 N2 C14 109.77(12) . . ?
C5 N3 C4 119.70(13) . . ?
C5 N3 C11 119.80(12) . . ?
C4 N3 C11 120.38(12) . . ?
C10 O2 H3 107.4(16) . . ?
H1 O4 H2 105(3) . . ?
H4A O5 H4B 102(3) . . ?

loop_
_geom_bond_atom_site_label_1
_geom_bond_atom_site_label_2
_geom_bond_distance
_geom_bond_site_symmetry_2
_geom_bond_publ_flag
C1 C5 1.371(2) . ?
C1 C2 1.431(2) . ?
C1 C10 1.482(2) . ?
C2 O1 1.2673(18) . ?
C2 C3 1.4522(19) . ?
C3 C6 1.409(2) . ?
C3 C4 1.410(2) . ?
C4 N3 1.4033(18) . ?
C4 C9 1.406(2) . ?
C5 N3 1.3402(19) . ?
C5 H5 0.9500 . ?
C6 C7 1.361(2) . ?
C6 H6 0.9500 . ?
C7 F1 1.3551(16) . ?
C7 C8 1.414(2) . ?
C8 C9 1.386(2) . ?
C8 N2 1.4059(19) . ?
C9 H9 0.9500 . ?
C10 O3 1.216(2) . ?
C10 O2 1.3284(19) . ?
C11 N3 1.4623(19) . ?
C11 C13 1.499(2) . ?
C11 C12 1.501(2) . ?
C11 H11 1.0000 . ?
C12 C13 1.506(2) . ?
C12 H12A 0.9900 . ?
C12 H12B 0.9900 . ?
C13 H13A 0.9900 . ?
C13 H13B 0.9900 . ?
C14 N2 1.4744(19) . ?
C14 C15 1.513(2) . ?
C14 H14A 0.9900 . ?
C14 H14B 0.9900 . ?
C15 N1 1.492(2) . ?
C15 H15A 0.9900 . ?
C15 H15B 0.9900 . ?
C16 N1 1.496(2) . ?
C16 C17 1.513(2) . ?
C16 H16A 0.9900 . ?
C16 H16B 0.9900 . ?
C17 N2 1.4619(19) . ?
C17 H17A 0.9900 . ?
C17 H17B 0.9900 . ?
N1 H10 0.91(2) . ?
N1 H18 0.87(2) . ?
O2 H3 0.89(3) . ?
O4 H1 0.88(3) . ?
O4 H2 0.86(3) . ?
O5 H4A 0.85(2) . ?
O5 H4B 0.86(2) . ?

loop_
_geom_hbond_atom_site_label_D
_geom_hbond_atom_site_label_H
_geom_hbond_atom_site_label_A
_geom_hbond_distance_DH
_geom_hbond_distance_HA
_geom_hbond_distance_DA
_geom_hbond_angle_DHA
_geom_hbond_site_symmetry_A
N1 H10 Cl1 0.91(2) 2.17(2) 3.0847(15) 175.5(18) .
N1 H18 O2 0.87(2) 2.57(2) 3.2023(17) 130.2(18) 4_664
N1 H18 O4 0.87(2) 2.05(2) 2.835(2) 148(2) .
C11 H11 Cl1 1.00 2.78 3.7800(16) 173.9 3_566
C12 H12B O1 0.99 2.47 3.388(2) 154.0 4_665
C14 H14A O5 0.99 2.60 3.430(4) 141.8 .
C14 H14B F1 0.99 2.39 2.9753(19) 117.2 .
C15 H15A O3 0.99 2.58 3.1188(19) 113.8 4_664
C16 H16B F1 0.99 2.40 3.2395(19) 142.4 4_665
O4 H1 Cl1 0.88(3) 2.29(3) 3.1721(15) 172(3) 1_655
O4 H2 O3 0.86(3) 1.97(3) 2.8312(19) 179(3) 1_654
C5 H5 O3 0.95 2.47 2.8025(18) 100.2 .

loop_
_geom_torsion_atom_site_label_1
_geom_torsion_atom_site_label_2
_geom_torsion_atom_site_label_3
_geom_torsion_atom_site_label_4
_geom_torsion
_geom_torsion_site_symmetry_1
_geom_torsion_site_symmetry_2
_geom_torsion_site_symmetry_3
_geom_torsion_site_symmetry_4
_geom_torsion_publ_flag
C5 C1 C2 O1 178.94(14) . . . . ?
C10 C1 C2 O1 -2.2(2) . . . . ?
C5 C1 C2 C3 -0.9(2) . . . . ?
C10 C1 C2 C3 177.93(12) . . . . ?
O1 C2 C3 C6 2.3(2) . . . . ?
C1 C2 C3 C6 -177.85(13) . . . . ?
O1 C2 C3 C4 -177.58(13) . . . . ?
C1 C2 C3 C4 2.26(19) . . . . ?
C6 C3 C4 N3 178.61(12) . . . . ?
C2 C3 C4 N3 -1.5(2) . . . . ?
C6 C3 C4 C9 0.0(2) . . . . ?
C2 C3 C4 C9 179.84(13) . . . . ?
C2 C1 C5 N3 -1.4(2) . . . . ?
C10 C1 C5 N3 179.77(13) . . . . ?
C4 C3 C6 C7 0.3(2) . . . . ?
C2 C3 C6 C7 -179.57(13) . . . . ?
C3 C6 C7 F1 177.48(12) . . . . ?
C3 C6 C7 C8 -0.2(2) . . . . ?
F1 C7 C8 C9 -177.95(12) . . . . ?
C6 C7 C8 C9 -0.3(2) . . . . ?
F1 C7 C8 N2 -2.1(2) . . . . ?
C6 C7 C8 N2 175.57(14) . . . . ?
N2 C8 C9 C4 -175.09(13) . . . . ?
C7 C8 C9 C4 0.5(2) . . . . ?
N3 C4 C9 C8 -179.05(13) . . . . ?
C3 C4 C9 C8 -0.4(2) . . . . ?
C5 C1 C10 O3 -1.2(2) . . . . ?
C2 C1 C10 O3 179.95(15) . . . . ?
C5 C1 C10 O2 178.40(13) . . . . ?
C2 C1 C10 O2 -0.5(2) . . . . ?
N3 C11 C12 C13 -108.54(15) . . . . ?
N3 C11 C13 C12 107.69(15) . . . . ?
N2 C14 C15 N1 -54.99(17) . . . . ?
N1 C16 C17 N2 57.79(18) . . . . ?
C14 C15 N1 C16 49.93(18) . . . . ?
C17 C16 N1 C15 -51.55(18) . . . . ?
C9 C8 N2 C17 15.8(2) . . . . ?
C7 C8 N2 C17 -159.79(14) . . . . ?
C9 C8 N2 C14 -116.67(16) . . . . ?
C7 C8 N2 C14 67.75(18) . . . . ?
C16 C17 N2 C8 161.01(14) . . . . ?
C16 C17 N2 C14 -63.79(17) . . . . ?
C15 C14 N2 C8 -161.31(13) . . . . ?
C15 C14 N2 C17 62.85(17) . . . . ?
C1 C5 N3 C4 2.2(2) . . . . ?
C1 C5 N3 C11 178.33(14) . . . . ?
C9 C4 N3 C5 177.91(13) . . . . ?
C3 C4 N3 C5 -0.8(2) . . . . ?
C9 C4 N3 C11 1.8(2) . . . . ?
C3 C4 N3 C11 -176.83(13) . . . . ?
C13 C11 N3 C5 42.8(2) . . . . ?
C12 C11 N3 C5 112.23(15) . . . . ?
C13 C11 N3 C4 -141.13(14) . . . . ?
C12 C11 N3 C4 -71.70(18) . . . . ?
